data_2226913
loop_
_publ_author_name
'Li, Yu-Feng'
'Jian, Fang-Fang'

_publ_section_title
;
 <i>N</i>'-(3,4-Dimethylbenzylidene)furan-2-carbohydrazide
;
_journal_coeditor_code HB5553
_journal_issue 8
_journal_name_full 'Acta Crystallographica Section E'
_journal_page_first o2061
_journal_paper_doi 10.1107/S1600536810027959
_journal_volume 66
_journal_year 2010
_chemical_formula_iupac 'C14 H14 N2 O2'
_chemical_formula_moiety 'C14 H14 N2 O2'
_chemical_formula_sum 'C14 H14 N2 O2'
_chemical_formula_weight 242.27
_chemical_name_systematic
;
<i>N</i>'-(3,4-Dimethylbenzylidene)furan-2-carbohydrazide
;
_space_group_IT_number 61
_symmetry_cell_setting orthorhombic
_symmetry_space_group_name_Hall '-P 2ac 2ab'
_symmetry_space_group_name_H-M 'P b c a'
_atom_sites_solution_hydrogens geom
_atom_sites_solution_primary direct
_atom_sites_solution_secondary difmap
_audit_creation_method SHELXL-97
_cell_angle_alpha 90.00
_cell_angle_beta 90.00
_cell_angle_gamma 90.00
_cell_formula_units_Z 8
_cell_length_a 17.655(3)
_cell_length_b 7.6304(15)
_cell_length_c 19.020(4)
_cell_measurement_reflns_used 1563
_cell_measurement_temperature 293(2)
_cell_measurement_theta_max 27.48
_cell_measurement_theta_min 3.10
_cell_volume 2562.3(9)
_computing_cell_refinement 'SAINT (Bruker, 1997)'
_computing_data_collection 'SMART (Bruker, 1997)'
_computing_data_reduction 'SAINT (Bruker, 1997)'
_computing_molecular_graphics 'SHELXTL (Sheldrick, 2008)'
_computing_publication_material 'SHELXTL (Sheldrick, 2008)'
_computing_structure_refinement 'SHELXL97 (Sheldrick, 2008)'
_computing_structure_solution 'SHELXS97 (Sheldrick, 2008)'
_diffrn_ambient_temperature 293(2)
_diffrn_measured_fraction_theta_full 0.998
_diffrn_measured_fraction_theta_max 0.998
_diffrn_measurement_device_type 'Bruker SMART CCD'
_diffrn_measurement_method 'phi and omega scans'
_diffrn_radiation_monochromator graphite
_diffrn_radiation_source 'fine-focus sealed tube'
_diffrn_radiation_type MoK\a
_diffrn_radiation_wavelength 0.71073
_diffrn_reflns_av_R_equivalents 0.1266
_diffrn_reflns_av_sigmaI/netI 0.0750
_diffrn_reflns_limit_h_max 22
_diffrn_reflns_limit_h_min -22
_diffrn_reflns_limit_k_max 9
_diffrn_reflns_limit_k_min -9
_diffrn_reflns_limit_l_max 23
_diffrn_reflns_limit_l_min -24
_diffrn_reflns_number 21744
_diffrn_reflns_theta_full 27.48
_diffrn_reflns_theta_max 27.48
_diffrn_reflns_theta_min 3.10
_exptl_absorpt_coefficient_mu 0.086
_exptl_absorpt_correction_type none
_exptl_crystal_colour colorless
_exptl_crystal_density_diffrn 1.256
_exptl_crystal_density_method 'not measured'
_exptl_crystal_description block
_exptl_crystal_F_000 1024
_exptl_crystal_size_max 0.22
_exptl_crystal_size_mid 0.21
_exptl_crystal_size_min 0.18
_refine_diff_density_max 0.146
_refine_diff_density_min -0.212
_refine_ls_extinction_method none
_refine_ls_goodness_of_fit_ref 0.898
_refine_ls_hydrogen_treatment constr
_refine_ls_matrix_type full
_refine_ls_number_parameters 163
_refine_ls_number_reflns 2921
_refine_ls_number_restraints 0
_refine_ls_restrained_S_all 0.898
_refine_ls_R_factor_all 0.1358
_refine_ls_R_factor_gt 0.0658
_refine_ls_shift/su_max 0.000
_refine_ls_shift/su_mean 0.000
_refine_ls_structure_factor_coef Fsqd
_refine_ls_weighting_details 'calc w=1/[\s^2^(Fo^2^)+(0.1000P)^2^] where P=(Fo^2^+2Fc^2^)/3'
_refine_ls_weighting_scheme calc
_refine_ls_wR_factor_gt 0.1434
_refine_ls_wR_factor_ref 0.1773
_reflns_number_gt 1563
_reflns_number_total 2921
_reflns_threshold_expression I>2\s(I)
_cod_data_source_file hb5553.cif
_cod_data_source_block I
_cod_database_code 2226913
_cod_database_fobs_code 2226913

loop_
_symmetry_equiv_pos_as_xyz
'x, y, z'
'-x+1/2, -y, z+1/2'
'x+1/2, -y+1/2, -z'
'-x, y+1/2, -z+1/2'
'-x, -y, -z'
'x-1/2, y, -z-1/2'
'-x-1/2, y-1/2, z'
'x, -y-1/2, z-1/2'

loop_
_atom_site_type_symbol
_atom_site_label
_atom_site_fract_x
_atom_site_fract_y
_atom_site_fract_z
_atom_site_U_iso_or_equiv
_atom_site_adp_type
_atom_site_calc_flag
_atom_site_refinement_flags
_atom_site_occupancy
_atom_site_disorder_assembly
_atom_site_disorder_group
O O2 0.34251(10) 0.2908(2) 0.40087(10) 0.0493(5) Uani d . 1 . .
N N2 0.23842(12) 0.1209(2) 0.38067(10) 0.0404(5) Uani d . 1 . .
H H2A 0.2147 0.0251 0.3897 0.048 Uiso calc R 1 . .
N N1 0.20989(11) 0.2401(3) 0.33290(10) 0.0391(5) Uani d . 1 . .
C C1 0.32632(14) 0.0301(3) 0.46664(13) 0.0393(6) Uani d . 1 . .
C C6 0.15127(14) 0.1915(3) 0.29934(12) 0.0412(6) Uani d . 1 . .
H H6A 0.1308 0.0813 0.3079 0.049 Uiso calc R 1 . .
C C5 0.30454(14) 0.1586(3) 0.41282(12) 0.0384(6) Uani d . 1 . .
C C7 0.11563(14) 0.3062(3) 0.24746(12) 0.0397(6) Uani d . 1 . .
C C9 0.11430(15) 0.5784(3) 0.18082(13) 0.0456(7) Uani d . 1 . .
C C4 0.40945(19) -0.1050(4) 0.53228(14) 0.0580(8) Uani d . 1 . .
H H4A 0.4554 -0.1425 0.5508 0.070 Uiso calc R 1 . .
C C8 0.14661(15) 0.4693(3) 0.23064(13) 0.0439(7) Uani d . 1 . .
H H8A 0.1903 0.5058 0.2536 0.053 Uiso calc R 1 . .
C C2 0.28720(16) -0.0713(3) 0.51175(13) 0.0469(7) Uani d . 1 . .
H H2B 0.2348 -0.0819 0.5147 0.056 Uiso calc R 1 . .
C C12 0.04994(14) 0.2541(3) 0.21381(12) 0.0441(7) Uani d . 1 . .
H H12A 0.0277 0.1472 0.2249 0.053 Uiso calc R 1 . .
C C11 0.01738(15) 0.3619(4) 0.16343(13) 0.0475(7) Uani d . 1 . .
H H11A -0.0265 0.3252 0.1407 0.057 Uiso calc R 1 . .
C C3 0.34193(18) -0.1595(4) 0.55411(14) 0.0532(7) Uani d . 1 . .
H H3A 0.3323 -0.2394 0.5899 0.064 Uiso calc R 1 . .
C C14 0.1495(2) 0.7546(4) 0.16590(19) 0.0728(10) Uani d . 1 . .
H H14A 0.1940 0.7691 0.1944 0.109 Uiso calc R 1 . .
H H14B 0.1138 0.8455 0.1767 0.109 Uiso calc R 1 . .
H H14C 0.1632 0.7614 0.1171 0.109 Uiso calc R 1 . .
C C13 0.01177(19) 0.6353(4) 0.09024(15) 0.0709(9) Uani d . 1 . .
H H13A -0.0325 0.5771 0.0724 0.106 Uiso calc R 1 . .
H H13B 0.0470 0.6543 0.0525 0.106 Uiso calc R 1 . .
H H13C -0.0025 0.7459 0.1103 0.106 Uiso calc R 1 . .
O O1 0.40208(10) 0.0140(3) 0.47873(9) 0.0542(6) Uani d . 1 . .
C C10 0.04847(15) 0.5226(4) 0.14611(12) 0.0459(7) Uani d . 1 . .

loop_
_atom_site_aniso_label
_atom_site_aniso_U_11
_atom_site_aniso_U_22
_atom_site_aniso_U_33
_atom_site_aniso_U_12
_atom_site_aniso_U_13
_atom_site_aniso_U_23
O2 0.0437(11) 0.0356(10) 0.0687(12) -0.0029(9) 0.0024(8) 0.0115(9)
N2 0.0499(14) 0.0268(11) 0.0444(12) -0.0013(10) -0.0043(10) 0.0097(9)
N1 0.0449(13) 0.0310(12) 0.0414(12) 0.0036(10) -0.0041(10) 0.0055(9)
C1 0.0420(15) 0.0323(14) 0.0437(14) 0.0024(12) -0.0047(11) -0.0028(10)
C6 0.0483(16) 0.0307(14) 0.0446(15) -0.0021(12) 0.0013(12) 0.0039(11)
C5 0.0420(15) 0.0307(14) 0.0424(14) 0.0062(12) 0.0032(11) -0.0005(11)
C7 0.0424(15) 0.0371(15) 0.0395(13) 0.0048(11) 0.0014(11) 0.0012(11)
C9 0.0524(17) 0.0404(16) 0.0439(14) 0.0035(13) 0.0026(12) 0.0060(11)
C4 0.064(2) 0.059(2) 0.0503(16) 0.0179(17) -0.0090(14) 0.0095(14)
C8 0.0466(16) 0.0403(16) 0.0448(15) 0.0000(13) -0.0052(12) 0.0042(11)
C2 0.0533(17) 0.0425(16) 0.0450(15) -0.0056(13) -0.0088(12) 0.0069(12)
C12 0.0444(16) 0.0435(16) 0.0444(15) -0.0036(13) 0.0012(12) -0.0010(11)
C11 0.0379(15) 0.0606(19) 0.0440(14) 0.0055(14) -0.0016(11) -0.0060(13)
C3 0.068(2) 0.0452(17) 0.0461(16) 0.0005(15) -0.0108(14) 0.0060(13)
C14 0.084(2) 0.050(2) 0.085(2) -0.0049(18) -0.0098(18) 0.0256(16)
C13 0.071(2) 0.085(2) 0.0564(17) 0.0207(19) -0.0098(16) 0.0175(16)
O1 0.0446(11) 0.0575(13) 0.0604(12) 0.0110(10) -0.0020(9) 0.0143(9)
C10 0.0486(16) 0.0547(18) 0.0345(13) 0.0138(14) 0.0026(11) 0.0035(12)

loop_
_atom_type_symbol
_atom_type_description
_atom_type_scat_dispersion_real
_atom_type_scat_dispersion_imag
_atom_type_scat_source
C C 0.0033 0.0016 'International Tables Vol C Tables 4.2.6.8 and 6.1.1.4'
H H 0.0000 0.0000 'International Tables Vol C Tables 4.2.6.8 and 6.1.1.4'
N N 0.0061 0.0033 'International Tables Vol C Tables 4.2.6.8 and 6.1.1.4'
O O 0.0106 0.0060 'International Tables Vol C Tables 4.2.6.8 and 6.1.1.4'

loop_
_geom_angle_atom_site_label_1
_geom_angle_atom_site_label_2
_geom_angle_atom_site_label_3
_geom_angle_site_symmetry_1
_geom_angle_site_symmetry_3
_geom_angle
_geom_angle_publ_flag
C5 N2 N1 . . 118.3(2) ?
C5 N2 H2A . . 120.9 ?
N1 N2 H2A . . 120.9 ?
C6 N1 N2 . . 115.8(2) ?
C2 C1 O1 . . 110.1(2) ?
C2 C1 C5 . . 133.9(2) ?
O1 C1 C5 . . 115.8(2) ?
N1 C6 C7 . . 121.0(2) ?
N1 C6 H6A . . 119.5 ?
C7 C6 H6A . . 119.5 ?
O2 C5 N2 . . 124.2(2) ?
O2 C5 C1 . . 122.2(2) ?
N2 C5 C1 . . 113.6(2) ?
C12 C7 C8 . . 118.6(2) ?
C12 C7 C6 . . 120.1(2) ?
C8 C7 C6 . . 121.3(2) ?
C8 C9 C10 . . 118.7(2) ?
C8 C9 C14 . . 119.7(3) ?
C10 C9 C14 . . 121.6(2) ?
C3 C4 O1 . . 110.8(3) ?
C3 C4 H4A . . 124.6 ?
O1 C4 H4A . . 124.6 ?
C9 C8 C7 . . 122.1(2) ?
C9 C8 H8A . . 118.9 ?
C7 C8 H8A . . 118.9 ?
C1 C2 C3 . . 106.5(3) ?
C1 C2 H2B . . 126.8 ?
C3 C2 H2B . . 126.8 ?
C7 C12 C11 . . 119.8(2) ?
C7 C12 H12A . . 120.1 ?
C11 C12 H12A . . 120.1 ?
C10 C11 C12 . . 121.7(3) ?
C10 C11 H11A . . 119.1 ?
C12 C11 H11A . . 119.1 ?
C4 C3 C2 . . 106.5(3) ?
C4 C3 H3A . . 126.8 ?
C2 C3 H3A . . 126.8 ?
C9 C14 H14A . . 109.5 ?
C9 C14 H14B . . 109.5 ?
H14A C14 H14B . . 109.5 ?
C9 C14 H14C . . 109.5 ?
H14A C14 H14C . . 109.5 ?
H14B C14 H14C . . 109.5 ?
C10 C13 H13A . . 109.5 ?
C10 C13 H13B . . 109.5 ?
H13A C13 H13B . . 109.5 ?
C10 C13 H13C . . 109.5 ?
H13A C13 H13C . . 109.5 ?
H13B C13 H13C . . 109.5 ?
C1 O1 C4 . . 106.2(2) ?
C11 C10 C9 . . 119.1(2) ?
C11 C10 C13 . . 120.1(3) ?
C9 C10 C13 . . 120.9(3) ?

loop_
_geom_bond_atom_site_label_1
_geom_bond_atom_site_label_2
_geom_bond_site_symmetry_2
_geom_bond_distance
_geom_bond_publ_flag
O2 C5 . 1.232(3) ?
N2 C5 . 1.349(3) ?
N2 N1 . 1.381(3) ?
N2 H2A . 0.8600 ?
N1 C6 . 1.271(3) ?
C1 C2 . 1.346(4) ?
C1 O1 . 1.363(3) ?
C1 C5 . 1.469(3) ?
C6 C7 . 1.462(3) ?
C6 H6A . 0.9300 ?
C7 C12 . 1.383(3) ?
C7 C8 . 1.396(4) ?
C9 C8 . 1.384(3) ?
C9 C10 . 1.403(4) ?
C9 C14 . 1.508(4) ?
C4 C3 . 1.329(4) ?
C4 O1 . 1.371(3) ?
C4 H4A . 0.9300 ?
C8 H8A . 0.9300 ?
C2 C3 . 1.427(4) ?
C2 H2B . 0.9300 ?
C12 C11 . 1.388(4) ?
C12 H12A . 0.9300 ?
C11 C10 . 1.383(4) ?
C11 H11A . 0.9300 ?
C3 H3A . 0.9300 ?
C14 H14A . 0.9600 ?
C14 H14B . 0.9600 ?
C14 H14C . 0.9600 ?
C13 C10 . 1.513(4) ?
C13 H13A . 0.9600 ?
C13 H13B . 0.9600 ?
C13 H13C . 0.9600 ?

loop_
_geom_hbond_atom_site_label_D
_geom_hbond_atom_site_label_H
_geom_hbond_atom_site_label_A
_geom_hbond_site_symmetry_A
_geom_hbond_distance_DH
_geom_hbond_distance_HA
_geom_hbond_distance_DA
_geom_hbond_angle_DHA
N2 H2A O2 7_655 0.86 2.06 2.921(3) 174

loop_
_cod_related_entry_id
_cod_related_entry_database
_cod_related_entry_code
1 ChemSpider 22827579
